data_7243227
loop_
_publ_author_name
'Barwiolek, Magdalena'
'Jankowska, Dominika'
'Chorobinski, Mateusz'
'Kaczmarek-K\;edziera, Anna'
'\/Lakomska, Iwona'
'Wojtulewski, Slawomir'
'Muzio\/l, Tadeusz M.'

_publ_section_title
;
 New dinuclear zinc(ii) complexes with Schiff bases obtained from
 o-phenylenediamine and their application as fluorescent materials in spin
 coating deposition
;
_journal_issue 40
_journal_name_full 'RSC Advances'
_journal_page_first 24515
_journal_page_last 24525
_journal_paper_doi 10.1039/D1RA03096E
_journal_volume 11
_journal_year 2021
_chemical_formula_moiety '(Zn 2+)2, (C36 H34 N4 O2 2-), (C2 H3 O2 1-)2, (C2 H6 O)2'
_chemical_formula_sum 'C44 H52 N4 O8 Zn2'
_chemical_formula_weight 895.63
_space_group_crystal_system monoclinic
_space_group_IT_number 14
_space_group_name_Hall '-P 2yn'
_space_group_name_H-M_alt 'P 1 21/n 1'
_symmetry_cell_setting monoclinic
_symmetry_Int_Tables_number 14
_symmetry_space_group_name_H-M 'P 1 21/n 1'
_atom_sites_solution_hydrogens geom
_audit_creation_method SHELXL-2018/1
_audit_update_record
;
2020-11-29 deposited with the CCDC.	2021-07-05 downloaded from the CCDC.
;
_cell_angle_alpha 90
_cell_angle_beta 91.4230(10)
_cell_angle_gamma 90
_cell_formula_units_Z 4
_cell_length_a 8.44590(10)
_cell_length_b 23.8241(3)
_cell_length_c 20.1246(3)
_cell_measurement_reflns_used 13428
_cell_measurement_temperature 100(2)
_cell_measurement_theta_max 75.7870
_cell_measurement_theta_min 4.2480
_cell_volume 4048.14(9)
_computing_cell_refinement 'CrysAlisPro 1.171.40.67a (Rigaku OD, 2019)'
_computing_data_collection 'CrysAlisPro 1.171.40.67a (Rigaku OD, 2019)'
_computing_data_reduction 'CrysAlisPro 1.171.40.67a (Rigaku OD, 2019)'
_computing_publication_material ciftab
_computing_structure_refinement 'SHELXL-2018/1 (Sheldrick, 2018)'
_computing_structure_solution 'SHELXT 2014/5 (Sheldrick, 2014)'
_diffrn_ambient_temperature 100(2)
_diffrn_measured_fraction_theta_full 1.000
_diffrn_measured_fraction_theta_max 1.000
_diffrn_measurement_device_type 'SuperNova (Cu) X-ray Source'
_diffrn_measurement_method '\w scans'
_diffrn_radiation_probe x-ray
_diffrn_radiation_type CuK\a
_diffrn_radiation_wavelength 1.54184
_diffrn_reflns_av_R_equivalents 0.0541
_diffrn_reflns_av_unetI/netI 0.0378
_diffrn_reflns_Laue_measured_fraction_full 1.000
_diffrn_reflns_Laue_measured_fraction_max 1.000
_diffrn_reflns_limit_h_max 10
_diffrn_reflns_limit_h_min -10
_diffrn_reflns_limit_k_max 29
_diffrn_reflns_limit_k_min -29
_diffrn_reflns_limit_l_max 24
_diffrn_reflns_limit_l_min -25
_diffrn_reflns_number 37479
_diffrn_reflns_point_group_measured_fraction_full 1.000
_diffrn_reflns_point_group_measured_fraction_max 1.000
_diffrn_reflns_theta_full 67.684
_diffrn_reflns_theta_max 74.500
_diffrn_reflns_theta_min 2.875
_diffrn_source 'micro-focus sealed X-ray tube'
_exptl_absorpt_coefficient_mu 1.946
_exptl_absorpt_correction_T_max 0.961
_exptl_absorpt_correction_T_min 0.750
_exptl_absorpt_correction_type analytical
_exptl_absorpt_process_details 'CrysAlisPro 1.171.40.67a'
_exptl_crystal_colour yellow
_exptl_crystal_density_diffrn 1.470
_exptl_crystal_description needle
_exptl_crystal_F_000 1872
_exptl_crystal_size_max 0.210
_exptl_crystal_size_mid 0.040
_exptl_crystal_size_min 0.020
_refine_diff_density_max 1.423
_refine_diff_density_min -0.764
_refine_diff_density_rms 0.098
_refine_ls_extinction_method none
_refine_ls_goodness_of_fit_ref 1.044
_refine_ls_hydrogen_treatment constr
_refine_ls_matrix_type full
_refine_ls_number_parameters 535
_refine_ls_number_reflns 8285
_refine_ls_number_restraints 0
_refine_ls_restrained_S_all 1.044
_refine_ls_R_factor_all 0.0608
_refine_ls_R_factor_gt 0.0495
_refine_ls_shift/su_max 0.002
_refine_ls_shift/su_mean 0.000
_refine_ls_structure_factor_coef Fsqd
_refine_ls_weighting_details 'w=1/[\s^2^(Fo^2^)+(0.0800P)^2^+2.7557P] where P=(Fo^2^+2Fc^2^)/3'
_refine_ls_weighting_scheme calc
_refine_ls_wR_factor_gt 0.1246
_refine_ls_wR_factor_ref 0.1339
_reflns_Friedel_coverage 0.000
_reflns_number_gt 6858
_reflns_number_total 8285
_reflns_threshold_expression 'I > 2\s(I)'
_cod_data_source_file d1ra03096e2.cif
_cod_data_source_block exp_3887
_cod_original_sg_symbol_H-M 'P 21/n'
_cod_database_code 7243227
_shelx_shelxl_version_number 2018/1
_shelx_space_group_comment
;
The symmetry employed for this shelxl refinement is uniquely defined
by the following loop, which should always be used as a source of
symmetry information in preference to the above space-group names.
They are only intended as comments.
;
_shelx_estimated_absorpt_t_min 0.685
_shelx_estimated_absorpt_t_max 0.962

loop_
_space_group_symop_operation_xyz
'x, y, z'
'-x+1/2, y+1/2, -z+1/2'
'-x, -y, -z'
'x-1/2, -y-1/2, z-1/2'

loop_
_atom_site_label
_atom_site_type_symbol
_atom_site_fract_x
_atom_site_fract_y
_atom_site_fract_z
_atom_site_U_iso_or_equiv
_atom_site_adp_type
_atom_site_occupancy
_atom_site_site_symmetry_order
_atom_site_calc_flag
_atom_site_refinement_flags_posn
_atom_site_refinement_flags_adp
_atom_site_refinement_flags_occupancy
_atom_site_disorder_assembly
_atom_site_disorder_group
Zn1 Zn 0.53147(4) 0.51596(2) 0.81923(2) 0.01514(10) Uani 1 1 d . . . . .
Zn2 Zn 0.48237(4) 0.46437(2) 0.67381(2) 0.01496(10) Uani 1 1 d . . . . .
C1 C 0.8847(3) 0.50697(10) 0.83577(12) 0.0169(4) Uani 1 1 d . . . . .
H1 H 0.983538 0.520324 0.852840 0.020 Uiso 1 1 calc R U . . .
N1 N 0.7634(2) 0.53969(8) 0.83931(10) 0.0157(4) Uani 1 1 d . . . . .
C2 C 0.7690(3) 0.59510(9) 0.86554(11) 0.0151(4) Uani 1 1 d . . . . .
C3 C 0.9024(3) 0.61836(10) 0.89728(12) 0.0172(5) Uani 1 1 d . . . . .
H3 H 0.997978 0.597407 0.900693 0.021 Uiso 1 1 calc R U . . .
C4 C 0.8957(3) 0.67202(10) 0.92384(12) 0.0191(5) Uani 1 1 d . . . . .
H4 H 0.986596 0.687606 0.945603 0.023 Uiso 1 1 calc R U . . .
C5 C 0.7560(3) 0.70323(10) 0.91875(13) 0.0207(5) Uani 1 1 d . . . . .
H5 H 0.752049 0.739890 0.937205 0.025 Uiso 1 1 calc R U . . .
C6 C 0.6232(3) 0.68087(10) 0.88686(12) 0.0190(5) Uani 1 1 d . . . . .
H6 H 0.528627 0.702356 0.883480 0.023 Uiso 1 1 calc R U . . .
C7 C 0.6274(3) 0.62671(9) 0.85947(11) 0.0149(4) Uani 1 1 d . . . . .
N8 N 0.4989(2) 0.60098(8) 0.82511(10) 0.0146(4) Uani 1 1 d . . . . .
C8 C 0.3752(3) 0.62729(9) 0.80258(12) 0.0163(4) Uani 1 1 d . . . . .
H8 H 0.365952 0.665871 0.813749 0.020 Uiso 1 1 calc R U . . .
C9 C 0.2487(3) 0.60285(9) 0.76148(11) 0.0145(4) Uani 1 1 d . . . . .
C10 C 0.1166(3) 0.63654(9) 0.74523(12) 0.0158(4) Uani 1 1 d . . . . .
H10 H 0.111305 0.672931 0.764352 0.019 Uiso 1 1 calc R U . . .
C11 C -0.0066(3) 0.61957(10) 0.70274(12) 0.0161(4) Uani 1 1 d . . . . .
C12 C 0.0014(3) 0.56490(10) 0.67781(12) 0.0168(4) Uani 1 1 d . . . . .
H12 H -0.084877 0.551204 0.651312 0.020 Uiso 1 1 calc R U . . .
C13 C 0.1307(3) 0.52953(10) 0.69018(12) 0.0149(4) Uani 1 1 d . . . . .
C14 C 0.2590(3) 0.54901(10) 0.73125(11) 0.0153(4) Uani 1 1 d . . . . .
O14 O 0.3841(2) 0.51762(7) 0.74039(9) 0.0202(4) Uani 1 1 d . . . . .
C15 C -0.1407(3) 0.65896(10) 0.67968(13) 0.0189(5) Uani 1 1 d . . . . .
C16 C -0.1086(4) 0.67811(12) 0.60832(14) 0.0288(6) Uani 1 1 d . . . . .
H16A H -0.010766 0.700226 0.608033 0.043 Uiso 1 1 calc R U . . .
H16B H -0.197180 0.701156 0.591751 0.043 Uiso 1 1 calc R U . . .
H16C H -0.097324 0.645144 0.579693 0.043 Uiso 1 1 calc R U . . .
C17 C -0.3008(3) 0.62865(11) 0.68021(14) 0.0239(5) Uani 1 1 d . . . . .
H17A H -0.303038 0.599238 0.646156 0.036 Uiso 1 1 calc R U . . .
H17B H -0.386030 0.655644 0.670830 0.036 Uiso 1 1 calc R U . . .
H17C H -0.315728 0.611704 0.723982 0.036 Uiso 1 1 calc R U . . .
C18 C -0.1495(3) 0.71117(11) 0.72371(15) 0.0254(5) Uani 1 1 d . . . . .
H18A H -0.167040 0.699797 0.769748 0.038 Uiso 1 1 calc R U . . .
H18B H -0.237271 0.735053 0.708078 0.038 Uiso 1 1 calc R U . . .
H18C H -0.049905 0.732112 0.721522 0.038 Uiso 1 1 calc R U . . .
C21 C 0.1261(3) 0.47283(10) 0.66175(12) 0.0164(4) Uani 1 1 d . . . . .
H21 H 0.026127 0.458269 0.647596 0.020 Uiso 1 1 calc R U . . .
N21 N 0.2488(2) 0.44158(8) 0.65478(10) 0.0156(4) Uani 1 1 d . . . . .
C22 C 0.2410(3) 0.38574(10) 0.62986(11) 0.0149(4) Uani 1 1 d . . . . .
C23 C 0.1091(3) 0.36312(10) 0.59636(12) 0.0181(5) Uani 1 1 d . . . . .
H23 H 0.017031 0.385406 0.589196 0.022 Uiso 1 1 calc R U . . .
C24 C 0.1121(3) 0.30821(10) 0.57349(12) 0.0190(5) Uani 1 1 d . . . . .
H24 H 0.021814 0.293118 0.550757 0.023 Uiso 1 1 calc R U . . .
C25 C 0.2461(3) 0.27507(10) 0.58356(13) 0.0200(5) Uani 1 1 d . . . . .
H25 H 0.246607 0.237299 0.568414 0.024 Uiso 1 1 calc R U . . .
C26 C 0.3798(3) 0.29742(10) 0.61596(12) 0.0185(5) Uani 1 1 d . . . . .
H26 H 0.471722 0.274870 0.622259 0.022 Uiso 1 1 calc R U . . .
C27 C 0.3796(3) 0.35260(10) 0.63918(11) 0.0154(4) Uani 1 1 d . . . . .
N28 N 0.5094(2) 0.37884(8) 0.67318(10) 0.0149(4) Uani 1 1 d . . . . .
C28 C 0.6318(3) 0.35219(9) 0.69602(11) 0.0159(4) Uani 1 1 d . . . . .
H28 H 0.639507 0.313406 0.685625 0.019 Uiso 1 1 calc R U . . .
C29 C 0.7600(3) 0.37684(10) 0.73671(11) 0.0155(4) Uani 1 1 d . . . . .
C30 C 0.8891(3) 0.34216(9) 0.75418(12) 0.0162(4) Uani 1 1 d . . . . .
H30 H 0.892939 0.305456 0.735830 0.019 Uiso 1 1 calc R U . . .
C31 C 1.0117(3) 0.35914(10) 0.79710(12) 0.0158(4) Uani 1 1 d . . . . .
C32 C 1.0047(3) 0.41408(10) 0.82173(12) 0.0170(5) Uani 1 1 d . . . . .
H32 H 1.089188 0.427158 0.849677 0.020 Uiso 1 1 calc R U . . .
C33 C 0.8792(3) 0.45041(10) 0.80701(12) 0.0163(4) Uani 1 1 d . . . . .
C34 C 0.7526(3) 0.43159(10) 0.76437(12) 0.0160(4) Uani 1 1 d . . . . .
O34 O 0.6335(2) 0.46457(7) 0.75155(9) 0.0208(4) Uani 1 1 d . . . . .
C35 C 1.1444(3) 0.31947(10) 0.82083(12) 0.0185(5) Uani 1 1 d . . . . .
C36 C 1.1144(4) 0.30209(12) 0.89278(14) 0.0296(6) Uani 1 1 d . . . . .
H36A H 1.111012 0.335624 0.920912 0.044 Uiso 1 1 calc R U . . .
H36B H 1.199877 0.277341 0.908688 0.044 Uiso 1 1 calc R U . . .
H36C H 1.013019 0.282201 0.894720 0.044 Uiso 1 1 calc R U . . .
C37 C 1.3061(3) 0.34863(11) 0.81802(14) 0.0249(5) Uani 1 1 d . . . . .
H37A H 1.319983 0.364343 0.773535 0.037 Uiso 1 1 calc R U . . .
H37B H 1.390229 0.321294 0.827726 0.037 Uiso 1 1 calc R U . . .
H37C H 1.311358 0.378885 0.850996 0.037 Uiso 1 1 calc R U . . .
C38 C 1.1498(3) 0.26626(11) 0.77838(15) 0.0259(5) Uani 1 1 d . . . . .
H38A H 1.049456 0.245931 0.781715 0.039 Uiso 1 1 calc R U . . .
H38B H 1.237001 0.242265 0.794324 0.039 Uiso 1 1 calc R U . . .
H38C H 1.166459 0.276515 0.731915 0.039 Uiso 1 1 calc R U . . .
O41 O 0.4680(2) 0.47223(8) 0.89591(10) 0.0240(4) Uani 1 1 d . . . . .
O42 O 0.2489(2) 0.52408(9) 0.89793(10) 0.0270(4) Uani 1 1 d . . . . .
C42 C 0.3367(3) 0.48658(11) 0.92059(13) 0.0225(5) Uani 1 1 d . . . . .
C43 C 0.2890(4) 0.45461(13) 0.98203(15) 0.0329(6) Uani 1 1 d . . . . .
H43A H 0.323443 0.415469 0.978457 0.049 Uiso 1 1 calc R U . . .
H43B H 0.173649 0.455921 0.985882 0.049 Uiso 1 1 calc R U . . .
H43C H 0.339196 0.471775 1.021480 0.049 Uiso 1 1 calc R U . . .
O46 O 0.5592(2) 0.50574(8) 0.59736(9) 0.0219(4) Uani 1 1 d . . . . .
O47 O 0.7686(2) 0.44877(8) 0.59387(10) 0.0249(4) Uani 1 1 d . . . . .
C47 C 0.6897(3) 0.48943(10) 0.57287(13) 0.0206(5) Uani 1 1 d . . . . .
C48 C 0.7456(3) 0.52298(13) 0.51416(15) 0.0295(6) Uani 1 1 d . . . . .
H48A H 0.680921 0.513453 0.474644 0.044 Uiso 1 1 calc R U . . .
H48B H 0.856767 0.514095 0.506143 0.044 Uiso 1 1 calc R U . . .
H48C H 0.735223 0.563145 0.523624 0.044 Uiso 1 1 calc R U . . .
O51 O 0.2807(2) 0.63131(9) 0.95550(10) 0.0286(4) Uani 1 1 d . . . . .
H51 H 0.270148 0.602169 0.932306 0.043 Uiso 1 1 calc R U . . .
C52 C 0.2612(4) 0.61763(13) 1.02368(15) 0.0343(6) Uani 1 1 d . . . . .
H52B H 0.321339 0.583121 1.034995 0.041 Uiso 1 1 calc R U . . .
H52A H 0.147932 0.610725 1.032235 0.041 Uiso 1 1 calc R U . . .
C53 C 0.3201(5) 0.66510(16) 1.06509(18) 0.0439(8) Uani 1 1 d . . . . .
H53C H 0.431917 0.671928 1.056031 0.066 Uiso 1 1 calc R U . . .
H53B H 0.308957 0.655851 1.112196 0.066 Uiso 1 1 calc R U . . .
H53A H 0.258289 0.698867 1.054410 0.066 Uiso 1 1 calc R U . . .
O56 O 0.7125(3) 0.34018(8) 0.54161(11) 0.0312(4) Uani 1 1 d . . . . .
H56 H 0.746285 0.369990 0.559170 0.047 Uiso 1 1 calc R U . . .
C57 C 0.6059(4) 0.35345(14) 0.48773(16) 0.0354(7) Uani 1 1 d . . . . .
H57B H 0.529158 0.381931 0.502657 0.042 Uiso 1 1 calc R U . . .
H57A H 0.545596 0.319318 0.474913 0.042 Uiso 1 1 calc R U . . .
C58 C 0.6879(4) 0.37511(16) 0.42898(18) 0.0421(8) Uani 1 1 d . . . . .
H58A H 0.609498 0.384803 0.394123 0.063 Uiso 1 1 calc R U . . .
H58B H 0.759541 0.346261 0.412393 0.063 Uiso 1 1 calc R U . . .
H58C H 0.748908 0.408629 0.441478 0.063 Uiso 1 1 calc R U . . .

loop_
_atom_site_aniso_label
_atom_site_aniso_U_11
_atom_site_aniso_U_22
_atom_site_aniso_U_33
_atom_site_aniso_U_23
_atom_site_aniso_U_13
_atom_site_aniso_U_12
Zn1 0.01197(17) 0.01194(17) 0.02138(18) -0.00114(11) -0.00205(12) -0.00035(11)
Zn2 0.01126(17) 0.01232(17) 0.02119(18) -0.00163(11) -0.00170(12) -0.00023(10)
C1 0.0141(11) 0.0155(11) 0.0210(11) -0.0002(8) -0.0006(8) -0.0018(8)
N1 0.0144(10) 0.0127(9) 0.0200(9) -0.0002(7) -0.0007(7) -0.0017(7)
C2 0.0145(11) 0.0131(10) 0.0178(10) 0.0012(8) 0.0015(8) -0.0022(8)
C3 0.0135(11) 0.0165(11) 0.0216(11) 0.0007(8) -0.0006(9) -0.0009(9)
C4 0.0160(12) 0.0174(11) 0.0239(12) 0.0007(9) 0.0001(9) -0.0041(9)
C5 0.0212(13) 0.0149(10) 0.0262(12) -0.0036(9) 0.0013(10) -0.0027(9)
C6 0.0144(11) 0.0171(11) 0.0254(12) -0.0035(9) 0.0008(9) 0.0016(9)
C7 0.0138(11) 0.0135(10) 0.0174(10) -0.0011(8) 0.0018(8) -0.0020(8)
N8 0.0103(9) 0.0152(9) 0.0183(9) -0.0001(7) 0.0015(7) -0.0010(7)
C8 0.0155(11) 0.0140(10) 0.0194(11) -0.0015(8) 0.0026(8) -0.0003(8)
C9 0.0114(11) 0.0138(10) 0.0184(10) 0.0010(8) 0.0014(8) 0.0003(8)
C10 0.0145(11) 0.0126(10) 0.0206(11) 0.0007(8) 0.0030(9) -0.0009(8)
C11 0.0112(11) 0.0149(10) 0.0222(11) 0.0032(8) 0.0036(8) 0.0015(8)
C12 0.0130(11) 0.0169(11) 0.0204(11) -0.0002(8) -0.0007(8) -0.0006(8)
C13 0.0100(11) 0.0154(10) 0.0194(11) -0.0001(8) 0.0022(8) -0.0006(8)
C14 0.0120(11) 0.0158(10) 0.0183(11) 0.0013(8) 0.0011(8) 0.0009(8)
O14 0.0158(9) 0.0170(8) 0.0276(9) -0.0057(6) -0.0058(7) 0.0055(6)
C15 0.0133(12) 0.0171(11) 0.0261(12) -0.0005(9) -0.0011(9) 0.0036(9)
C16 0.0280(15) 0.0268(13) 0.0315(14) 0.0080(11) -0.0003(11) 0.0071(11)
C17 0.0146(12) 0.0242(12) 0.0327(14) -0.0024(10) -0.0012(10) 0.0023(10)
C18 0.0186(13) 0.0185(12) 0.0392(15) -0.0051(10) -0.0020(10) 0.0043(9)
C21 0.0133(11) 0.0159(10) 0.0199(11) 0.0001(8) -0.0007(8) -0.0022(8)
N21 0.0137(10) 0.0124(9) 0.0206(9) -0.0003(7) 0.0010(7) -0.0003(7)
C22 0.0125(11) 0.0141(10) 0.0182(10) -0.0004(8) 0.0007(8) -0.0035(8)
C23 0.0128(11) 0.0181(11) 0.0233(11) 0.0003(9) 0.0003(9) -0.0004(9)
C24 0.0171(12) 0.0188(11) 0.0211(11) -0.0028(9) -0.0011(9) -0.0039(9)
C25 0.0187(12) 0.0163(11) 0.0252(12) -0.0057(9) 0.0022(9) -0.0023(9)
C26 0.0144(11) 0.0161(11) 0.0252(12) -0.0036(9) 0.0019(9) 0.0009(9)
C27 0.0128(11) 0.0147(10) 0.0189(11) -0.0006(8) 0.0020(8) -0.0031(8)
N28 0.0134(9) 0.0121(9) 0.0192(9) -0.0012(7) 0.0007(7) -0.0022(7)
C28 0.0157(11) 0.0134(10) 0.0187(11) -0.0015(8) 0.0018(8) 0.0011(8)
C29 0.0132(11) 0.0154(10) 0.0178(10) 0.0004(8) 0.0008(8) 0.0002(8)
C30 0.0135(11) 0.0133(10) 0.0219(11) 0.0005(8) 0.0035(8) 0.0011(8)
C31 0.0116(11) 0.0148(10) 0.0211(11) 0.0015(8) 0.0018(8) 0.0014(8)
C32 0.0123(11) 0.0177(11) 0.0209(11) -0.0002(8) -0.0002(8) -0.0005(9)
C33 0.0130(11) 0.0152(10) 0.0207(11) -0.0008(8) 0.0007(8) -0.0005(9)
C34 0.0126(11) 0.0158(10) 0.0198(11) 0.0010(8) 0.0013(8) 0.0037(8)
O34 0.0168(9) 0.0186(8) 0.0267(9) -0.0077(7) -0.0060(7) 0.0061(7)
C35 0.0136(12) 0.0171(11) 0.0247(12) -0.0003(9) -0.0003(9) 0.0034(9)
C36 0.0298(15) 0.0292(14) 0.0298(14) 0.0101(11) 0.0039(11) 0.0118(11)
C37 0.0144(12) 0.0272(13) 0.0330(14) -0.0032(10) -0.0015(10) 0.0036(10)
C38 0.0177(13) 0.0205(12) 0.0392(15) -0.0060(11) -0.0039(10) 0.0063(10)
O41 0.0224(10) 0.0201(8) 0.0295(10) 0.0053(7) 0.0000(7) -0.0037(7)
O42 0.0190(9) 0.0298(10) 0.0322(10) 0.0027(8) -0.0002(7) -0.0034(8)
C42 0.0233(13) 0.0213(12) 0.0228(12) 0.0005(9) -0.0057(10) -0.0093(10)
C43 0.0371(17) 0.0321(14) 0.0296(14) 0.0056(11) 0.0032(12) -0.0094(12)
O46 0.0166(9) 0.0210(8) 0.0281(9) 0.0026(7) 0.0010(7) -0.0010(7)
O47 0.0174(9) 0.0243(9) 0.0328(10) 0.0027(7) -0.0028(7) 0.0000(7)
C47 0.0142(11) 0.0214(12) 0.0261(12) -0.0006(9) -0.0043(9) -0.0038(9)
C48 0.0226(13) 0.0348(14) 0.0310(14) 0.0078(11) 0.0010(11) -0.0026(11)
O51 0.0274(11) 0.0289(10) 0.0297(10) 0.0006(8) 0.0015(8) 0.0002(8)
C52 0.0370(17) 0.0336(15) 0.0323(15) 0.0042(12) -0.0008(12) 0.0060(13)
C53 0.043(2) 0.051(2) 0.0378(17) -0.0036(15) -0.0024(14) -0.0023(16)
O56 0.0327(11) 0.0227(9) 0.0381(11) 0.0023(8) -0.0035(9) 0.0032(8)
C57 0.0294(16) 0.0369(16) 0.0397(17) 0.0005(13) -0.0006(12) -0.0018(12)
C58 0.0343(18) 0.053(2) 0.0397(18) 0.0017(15) 0.0029(14) -0.0017(15)

loop_
_atom_type_symbol
_atom_type_description
_atom_type_scat_dispersion_real
_atom_type_scat_dispersion_imag
_atom_type_scat_source
C C 0.0181 0.0091 'International Tables Vol C Tables 4.2.6.8 and 6.1.1.4'
H H 0.0000 0.0000 'International Tables Vol C Tables 4.2.6.8 and 6.1.1.4'
N N 0.0311 0.0180 'International Tables Vol C Tables 4.2.6.8 and 6.1.1.4'
O O 0.0492 0.0322 'International Tables Vol C Tables 4.2.6.8 and 6.1.1.4'
Zn Zn -1.5491 0.6778 'International Tables Vol C Tables 4.2.6.8 and 6.1.1.4'

loop_
_geom_angle_atom_site_label_1
_geom_angle_atom_site_label_2
_geom_angle_atom_site_label_3
_geom_angle
_geom_angle_site_symmetry_1
_geom_angle_site_symmetry_3
_geom_angle_publ_flag
O41 Zn1 O14 117.55(8) . . ?
O41 Zn1 O34 109.72(8) . . ?
O14 Zn1 O34 75.28(7) . . ?
O41 Zn1 N8 116.30(8) . . ?
O14 Zn1 N8 86.80(7) . . ?
O34 Zn1 N8 133.81(8) . . ?
O41 Zn1 N1 105.63(8) . . ?
O14 Zn1 N1 136.03(8) . . ?
O34 Zn1 N1 83.15(8) . . ?
N8 Zn1 N1 81.17(8) . . ?
O46 Zn2 O34 113.47(8) . . ?
O46 Zn2 O14 110.67(8) . . ?
O34 Zn2 O14 75.28(7) . . ?
O46 Zn2 N28 117.23(8) . . ?
O34 Zn2 N28 86.44(8) . . ?
O14 Zn2 N28 132.09(8) . . ?
O46 Zn2 N21 108.68(8) . . ?
O34 Zn2 N21 137.16(8) . . ?
O14 Zn2 N21 83.29(8) . . ?
N28 Zn2 N21 81.04(8) . . ?
N1 C1 C33 124.0(2) . . ?
N1 C1 H1 118.0 . . ?
C33 C1 H1 118.0 . . ?
C1 N1 C2 124.2(2) . . ?
C1 N1 Zn1 124.95(16) . . ?
C2 N1 Zn1 110.40(15) . . ?
C3 C2 C7 119.9(2) . . ?
C3 C2 N1 123.9(2) . . ?
C7 C2 N1 116.2(2) . . ?
C4 C3 C2 120.1(2) . . ?
C4 C3 H3 119.9 . . ?
C2 C3 H3 119.9 . . ?
C3 C4 C5 120.3(2) . . ?
C3 C4 H4 119.8 . . ?
C5 C4 H4 119.8 . . ?
C6 C5 C4 120.1(2) . . ?
C6 C5 H5 119.9 . . ?
C4 C5 H5 119.9 . . ?
C5 C6 C7 120.5(2) . . ?
C5 C6 H6 119.7 . . ?
C7 C6 H6 119.7 . . ?
C6 C7 N8 124.4(2) . . ?
C6 C7 C2 118.9(2) . . ?
N8 C7 C2 116.6(2) . . ?
C8 N8 C7 124.5(2) . . ?
C8 N8 Zn1 124.67(17) . . ?
C7 N8 Zn1 110.78(15) . . ?
N8 C8 C9 125.5(2) . . ?
N8 C8 H8 117.2 . . ?
C9 C8 H8 117.2 . . ?
C10 C9 C14 118.1(2) . . ?
C10 C9 C8 118.1(2) . . ?
C14 C9 C8 123.5(2) . . ?
C11 C10 C9 123.7(2) . . ?
C11 C10 H10 118.2 . . ?
C9 C10 H10 118.2 . . ?
C10 C11 C12 116.7(2) . . ?
C10 C11 C15 122.9(2) . . ?
C12 C11 C15 120.2(2) . . ?
C13 C12 C11 122.8(2) . . ?
C13 C12 H12 118.6 . . ?
C11 C12 H12 118.6 . . ?
C12 C13 C14 119.2(2) . . ?
C12 C13 C21 118.2(2) . . ?
C14 C13 C21 122.6(2) . . ?
O14 C14 C9 120.9(2) . . ?
O14 C14 C13 119.8(2) . . ?
C9 C14 C13 119.2(2) . . ?
C14 O14 Zn1 127.72(16) . . ?
C14 O14 Zn2 127.34(16) . . ?
Zn1 O14 Zn2 104.76(8) . . ?
C18 C15 C17 108.8(2) . . ?
C18 C15 C11 111.6(2) . . ?
C17 C15 C11 110.8(2) . . ?
C18 C15 C16 108.2(2) . . ?
C17 C15 C16 108.8(2) . . ?
C11 C15 C16 108.6(2) . . ?
C15 C16 H16A 109.5 . . ?
C15 C16 H16B 109.5 . . ?
H16A C16 H16B 109.5 . . ?
C15 C16 H16C 109.5 . . ?
H16A C16 H16C 109.5 . . ?
H16B C16 H16C 109.5 . . ?
C15 C17 H17A 109.5 . . ?
C15 C17 H17B 109.5 . . ?
H17A C17 H17B 109.5 . . ?
C15 C17 H17C 109.5 . . ?
H17A C17 H17C 109.5 . . ?
H17B C17 H17C 109.5 . . ?
C15 C18 H18A 109.5 . . ?
C15 C18 H18B 109.5 . . ?
H18A C18 H18B 109.5 . . ?
C15 C18 H18C 109.5 . . ?
H18A C18 H18C 109.5 . . ?
H18B C18 H18C 109.5 . . ?
N21 C21 C13 124.2(2) . . ?
N21 C21 H21 117.9 . . ?
C13 C21 H21 117.9 . . ?
C21 N21 C22 123.3(2) . . ?
C21 N21 Zn2 126.43(17) . . ?
C22 N21 Zn2 110.24(15) . . ?
C23 C22 C27 119.6(2) . . ?
C23 C22 N21 124.1(2) . . ?
C27 C22 N21 116.2(2) . . ?
C24 C23 C22 120.3(2) . . ?
C24 C23 H23 119.9 . . ?
C22 C23 H23 119.9 . . ?
C23 C24 C25 120.5(2) . . ?
C23 C24 H24 119.7 . . ?
C25 C24 H24 119.7 . . ?
C24 C25 C26 119.8(2) . . ?
C24 C25 H25 120.1 . . ?
C26 C25 H25 120.1 . . ?
C27 C26 C25 120.6(2) . . ?
C27 C26 H26 119.7 . . ?
C25 C26 H26 119.7 . . ?
C26 C27 C22 119.2(2) . . ?
C26 C27 N28 124.6(2) . . ?
C22 C27 N28 116.2(2) . . ?
C28 N28 C27 123.9(2) . . ?
C28 N28 Zn2 125.19(17) . . ?
C27 N28 Zn2 110.79(15) . . ?
N28 C28 C29 125.3(2) . . ?
N28 C28 H28 117.4 . . ?
C29 C28 H28 117.4 . . ?
C30 C29 C34 118.9(2) . . ?
C30 C29 C28 117.5(2) . . ?
C34 C29 C28 123.3(2) . . ?
C31 C30 C29 123.0(2) . . ?
C31 C30 H30 118.5 . . ?
C29 C30 H30 118.5 . . ?
C30 C31 C32 117.0(2) . . ?
C30 C31 C35 122.7(2) . . ?
C32 C31 C35 120.2(2) . . ?
C33 C32 C31 122.9(2) . . ?
C33 C32 H32 118.6 . . ?
C31 C32 H32 118.6 . . ?
C32 C33 C34 119.1(2) . . ?
C32 C33 C1 118.0(2) . . ?
C34 C33 C1 122.8(2) . . ?
O34 C34 C29 121.3(2) . . ?
O34 C34 C33 119.7(2) . . ?
C29 C34 C33 119.0(2) . . ?
C34 O34 Zn2 129.24(16) . . ?
C34 O34 Zn1 124.71(16) . . ?
Zn2 O34 Zn1 104.63(8) . . ?
C38 C35 C36 108.2(2) . . ?
C38 C35 C31 111.6(2) . . ?
C36 C35 C31 108.9(2) . . ?
C38 C35 C37 108.4(2) . . ?
C36 C35 C37 109.0(2) . . ?
C31 C35 C37 110.7(2) . . ?
C35 C36 H36A 109.5 . . ?
C35 C36 H36B 109.5 . . ?
H36A C36 H36B 109.5 . . ?
C35 C36 H36C 109.5 . . ?
H36A C36 H36C 109.5 . . ?
H36B C36 H36C 109.5 . . ?
C35 C37 H37A 109.5 . . ?
C35 C37 H37B 109.5 . . ?
H37A C37 H37B 109.5 . . ?
C35 C37 H37C 109.5 . . ?
H37A C37 H37C 109.5 . . ?
H37B C37 H37C 109.5 . . ?
C35 C38 H38A 109.5 . . ?
C35 C38 H38B 109.5 . . ?
H38A C38 H38B 109.5 . . ?
C35 C38 H38C 109.5 . . ?
H38A C38 H38C 109.5 . . ?
H38B C38 H38C 109.5 . . ?
C42 O41 Zn1 115.15(17) . . ?
O42 C42 O41 124.6(2) . . ?
O42 C42 C43 119.6(3) . . ?
O41 C42 C43 115.8(2) . . ?
C42 C43 H43A 109.5 . . ?
C42 C43 H43B 109.5 . . ?
H43A C43 H43B 109.5 . . ?
C42 C43 H43C 109.5 . . ?
H43A C43 H43C 109.5 . . ?
H43B C43 H43C 109.5 . . ?
C47 O46 Zn2 117.19(17) . . ?
O47 C47 O46 124.4(2) . . ?
O47 C47 C48 120.2(2) . . ?
O46 C47 C48 115.4(2) . . ?
C47 C48 H48A 109.5 . . ?
C47 C48 H48B 109.5 . . ?
H48A C48 H48B 109.5 . . ?
C47 C48 H48C 109.5 . . ?
H48A C48 H48C 109.5 . . ?
H48B C48 H48C 109.5 . . ?
C52 O51 H51 109.5 . . ?
O51 C52 C53 108.8(3) . . ?
O51 C52 H52B 109.9 . . ?
C53 C52 H52B 109.9 . . ?
O51 C52 H52A 109.9 . . ?
C53 C52 H52A 109.9 . . ?
H52B C52 H52A 108.3 . . ?
C52 C53 H53C 109.5 . . ?
C52 C53 H53B 109.5 . . ?
H53C C53 H53B 109.5 . . ?
C52 C53 H53A 109.5 . . ?
H53C C53 H53A 109.5 . . ?
H53B C53 H53A 109.5 . . ?
C57 O56 H56 109.5 . . ?
O56 C57 C58 112.7(3) . . ?
O56 C57 H57B 109.1 . . ?
C58 C57 H57B 109.1 . . ?
O56 C57 H57A 109.1 . . ?
C58 C57 H57A 109.1 . . ?
H57B C57 H57A 107.8 . . ?
C57 C58 H58A 109.5 . . ?
C57 C58 H58B 109.5 . . ?
H58A C58 H58B 109.5 . . ?
C57 C58 H58C 109.5 . . ?
H58A C58 H58C 109.5 . . ?
H58B C58 H58C 109.5 . . ?

loop_
_geom_bond_atom_site_label_1
_geom_bond_atom_site_label_2
_geom_bond_distance
_geom_bond_site_symmetry_2
_geom_bond_publ_flag
Zn1 O41 1.9482(18) . ?
Zn1 O14 1.9925(18) . ?
Zn1 O34 2.0384(17) . ?
Zn1 N8 2.048(2) . ?
Zn1 N1 2.069(2) . ?
Zn2 O46 1.9516(18) . ?
Zn2 O34 1.9944(18) . ?
Zn2 O14 2.0368(17) . ?
Zn2 N28 2.0506(19) . ?
Zn2 N21 2.072(2) . ?
C1 N1 1.290(3) . ?
C1 C33 1.467(3) . ?
C1 H1 0.9500 . ?
N1 C2 1.422(3) . ?
C2 C3 1.396(3) . ?
C2 C7 1.416(3) . ?
C3 C4 1.387(3) . ?
C3 H3 0.9500 . ?
C4 C5 1.396(4) . ?
C4 H4 0.9500 . ?
C5 C6 1.385(4) . ?
C5 H5 0.9500 . ?
C6 C7 1.404(3) . ?
C6 H6 0.9500 . ?
C7 N8 1.412(3) . ?
N8 C8 1.290(3) . ?
C8 C9 1.456(3) . ?
C8 H8 0.9500 . ?
C9 C10 1.406(3) . ?
C9 C14 1.423(3) . ?
C10 C11 1.391(3) . ?
C10 H10 0.9500 . ?
C11 C12 1.398(3) . ?
C11 C15 1.534(3) . ?
C12 C13 1.397(3) . ?
C12 H12 0.9500 . ?
C13 C14 1.424(3) . ?
C13 C21 1.467(3) . ?
C14 O14 1.304(3) . ?
C15 C18 1.530(3) . ?
C15 C17 1.534(3) . ?
C15 C16 1.537(4) . ?
C16 H16A 0.9800 . ?
C16 H16B 0.9800 . ?
C16 H16C 0.9800 . ?
C17 H17A 0.9800 . ?
C17 H17B 0.9800 . ?
C17 H17C 0.9800 . ?
C18 H18A 0.9800 . ?
C18 H18B 0.9800 . ?
C18 H18C 0.9800 . ?
C21 N21 1.287(3) . ?
C21 H21 0.9500 . ?
N21 C22 1.423(3) . ?
C22 C23 1.395(3) . ?
C22 C27 1.421(3) . ?
C23 C24 1.387(3) . ?
C23 H23 0.9500 . ?
C24 C25 1.391(4) . ?
C24 H24 0.9500 . ?
C25 C26 1.395(4) . ?
C25 H25 0.9500 . ?
C26 C27 1.395(3) . ?
C26 H26 0.9500 . ?
C27 N28 1.423(3) . ?
N28 C28 1.288(3) . ?
C28 C29 1.464(3) . ?
C28 H28 0.9500 . ?
C29 C30 1.406(3) . ?
C29 C34 1.420(3) . ?
C30 C31 1.392(3) . ?
C30 H30 0.9500 . ?
C31 C32 1.401(3) . ?
C31 C35 1.533(3) . ?
C32 C33 1.395(3) . ?
C32 H32 0.9500 . ?
C33 C34 1.426(3) . ?
C34 O34 1.297(3) . ?
C35 C38 1.530(3) . ?
C35 C36 1.533(4) . ?
C35 C37 1.535(4) . ?
C36 H36A 0.9800 . ?
C36 H36B 0.9800 . ?
C36 H36C 0.9800 . ?
C37 H37A 0.9800 . ?
C37 H37B 0.9800 . ?
C37 H37C 0.9800 . ?
C38 H38A 0.9800 . ?
C38 H38B 0.9800 . ?
C38 H38C 0.9800 . ?
O41 C42 1.273(3) . ?
O42 C42 1.240(3) . ?
C42 C43 1.515(4) . ?
C43 H43A 0.9800 . ?
C43 H43B 0.9800 . ?
C43 H43C 0.9800 . ?
O46 C47 1.279(3) . ?
O47 C47 1.244(3) . ?
C47 C48 1.512(4) . ?
C48 H48A 0.9800 . ?
C48 H48B 0.9800 . ?
C48 H48C 0.9800 . ?
O51 C52 1.424(4) . ?
O51 H51 0.8400 . ?
C52 C53 1.483(5) . ?
C52 H52B 0.9900 . ?
C52 H52A 0.9900 . ?
C53 H53C 0.9800 . ?
C53 H53B 0.9800 . ?
C53 H53A 0.9800 . ?
O56 C57 1.428(4) . ?
O56 H56 0.8400 . ?
C57 C58 1.478(5) . ?
C57 H57B 0.9900 . ?
C57 H57A 0.9900 . ?
C58 H58A 0.9800 . ?
C58 H58B 0.9800 . ?
C58 H58C 0.9800 . ?

loop_
_geom_torsion_atom_site_label_1
_geom_torsion_atom_site_label_2
_geom_torsion_atom_site_label_3
_geom_torsion_atom_site_label_4
_geom_torsion
_geom_torsion_site_symmetry_1
_geom_torsion_site_symmetry_2
_geom_torsion_site_symmetry_3
_geom_torsion_site_symmetry_4
_geom_torsion_publ_flag
C33 C1 N1 C2 -178.3(2) . . . . ?
C33 C1 N1 Zn1 10.0(3) . . . . ?
C1 N1 C2 C3 -7.4(4) . . . . ?
Zn1 N1 C2 C3 165.37(18) . . . . ?
C1 N1 C2 C7 174.1(2) . . . . ?
Zn1 N1 C2 C7 -13.1(2) . . . . ?
C7 C2 C3 C4 1.1(3) . . . . ?
N1 C2 C3 C4 -177.4(2) . . . . ?
C2 C3 C4 C5 -0.3(4) . . . . ?
C3 C4 C5 C6 -0.3(4) . . . . ?
C4 C5 C6 C7 0.1(4) . . . . ?
C5 C6 C7 N8 -178.8(2) . . . . ?
C5 C6 C7 C2 0.6(4) . . . . ?
C3 C2 C7 C6 -1.2(3) . . . . ?
N1 C2 C7 C6 177.4(2) . . . . ?
C3 C2 C7 N8 178.3(2) . . . . ?
N1 C2 C7 N8 -3.2(3) . . . . ?
C6 C7 N8 C8 15.2(4) . . . . ?
C2 C7 N8 C8 -164.2(2) . . . . ?
C6 C7 N8 Zn1 -162.55(19) . . . . ?
C2 C7 N8 Zn1 18.0(2) . . . . ?
C7 N8 C8 C9 173.6(2) . . . . ?
Zn1 N8 C8 C9 -9.0(3) . . . . ?
N8 C8 C9 C10 175.4(2) . . . . ?
N8 C8 C9 C14 -11.4(4) . . . . ?
C14 C9 C10 C11 1.9(3) . . . . ?
C8 C9 C10 C11 175.4(2) . . . . ?
C9 C10 C11 C12 2.8(3) . . . . ?
C9 C10 C11 C15 -173.3(2) . . . . ?
C10 C11 C12 C13 -4.6(3) . . . . ?
C15 C11 C12 C13 171.6(2) . . . . ?
C11 C12 C13 C14 1.6(4) . . . . ?
C11 C12 C13 C21 179.7(2) . . . . ?
C10 C9 C14 O14 174.8(2) . . . . ?
C8 C9 C14 O14 1.6(4) . . . . ?
C10 C9 C14 C13 -4.9(3) . . . . ?
C8 C9 C14 C13 -178.0(2) . . . . ?
C12 C13 C14 O14 -176.4(2) . . . . ?
C21 C13 C14 O14 5.6(3) . . . . ?
C12 C13 C14 C9 3.2(3) . . . . ?
C21 C13 C14 C9 -174.8(2) . . . . ?
C9 C14 O14 Zn1 28.9(3) . . . . ?
C13 C14 O14 Zn1 -151.44(17) . . . . ?
C9 C14 O14 Zn2 -145.31(18) . . . . ?
C13 C14 O14 Zn2 34.3(3) . . . . ?
C10 C11 C15 C18 -16.9(3) . . . . ?
C12 C11 C15 C18 167.2(2) . . . . ?
C10 C11 C15 C17 -138.4(2) . . . . ?
C12 C11 C15 C17 45.7(3) . . . . ?
C10 C11 C15 C16 102.2(3) . . . . ?
C12 C11 C15 C16 -73.7(3) . . . . ?
C12 C13 C21 N21 161.8(2) . . . . ?
C14 C13 C21 N21 -20.2(4) . . . . ?
C13 C21 N21 C22 177.1(2) . . . . ?
C13 C21 N21 Zn2 -5.4(3) . . . . ?
C21 N21 C22 C23 15.4(4) . . . . ?
Zn2 N21 C22 C23 -162.50(19) . . . . ?
C21 N21 C22 C27 -166.2(2) . . . . ?
Zn2 N21 C22 C27 15.9(2) . . . . ?
C27 C22 C23 C24 1.3(4) . . . . ?
N21 C22 C23 C24 179.7(2) . . . . ?
C22 C23 C24 C25 0.0(4) . . . . ?
C23 C24 C25 C26 -1.1(4) . . . . ?
C24 C25 C26 C27 0.8(4) . . . . ?
C25 C26 C27 C22 0.5(4) . . . . ?
C25 C26 C27 N28 179.5(2) . . . . ?
C23 C22 C27 C26 -1.5(3) . . . . ?
N21 C22 C27 C26 179.9(2) . . . . ?
C23 C22 C27 N28 179.4(2) . . . . ?
N21 C22 C27 N28 0.9(3) . . . . ?
C26 C27 N28 C28 -11.9(4) . . . . ?
C22 C27 N28 C28 167.1(2) . . . . ?
C26 C27 N28 Zn2 163.51(19) . . . . ?
C22 C27 N28 Zn2 -17.5(2) . . . . ?
C27 N28 C28 C29 -173.7(2) . . . . ?
Zn2 N28 C28 C29 11.5(3) . . . . ?
N28 C28 C29 C30 -176.4(2) . . . . ?
N28 C28 C29 C34 9.9(4) . . . . ?
C34 C29 C30 C31 -0.5(3) . . . . ?
C28 C29 C30 C31 -174.5(2) . . . . ?
C29 C30 C31 C32 -1.8(3) . . . . ?
C29 C30 C31 C35 174.4(2) . . . . ?
C30 C31 C32 C33 2.5(4) . . . . ?
C35 C31 C32 C33 -173.8(2) . . . . ?
C31 C32 C33 C34 -0.9(4) . . . . ?
C31 C32 C33 C1 179.9(2) . . . . ?
N1 C1 C33 C32 -163.2(2) . . . . ?
N1 C1 C33 C34 17.6(4) . . . . ?
C30 C29 C34 O34 -177.8(2) . . . . ?
C28 C29 C34 O34 -4.2(4) . . . . ?
C30 C29 C34 C33 2.2(3) . . . . ?
C28 C29 C34 C33 175.8(2) . . . . ?
C32 C33 C34 O34 178.4(2) . . . . ?
C1 C33 C34 O34 -2.4(4) . . . . ?
C32 C33 C34 C29 -1.6(3) . . . . ?
C1 C33 C34 C29 177.6(2) . . . . ?
C29 C34 O34 Zn2 -23.9(3) . . . . ?
C33 C34 O34 Zn2 156.06(17) . . . . ?
C29 C34 O34 Zn1 140.36(18) . . . . ?
C33 C34 O34 Zn1 -39.7(3) . . . . ?
C30 C31 C35 C38 15.2(3) . . . . ?
C32 C31 C35 C38 -168.7(2) . . . . ?
C30 C31 C35 C36 -104.2(3) . . . . ?
C32 C31 C35 C36 71.9(3) . . . . ?
C30 C31 C35 C37 136.0(2) . . . . ?
C32 C31 C35 C37 -47.9(3) . . . . ?
Zn1 O41 C42 O42 2.3(3) . . . . ?
Zn1 O41 C42 C43 -177.49(18) . . . . ?
Zn2 O46 C47 O47 1.1(3) . . . . ?
Zn2 O46 C47 C48 -179.44(18) . . . . ?
